data_4503993
loop_
_publ_author_name
'Mori, Yutaka'
'Matsumoto, Akikazu'

_publ_section_title
;
 Molecular Stacking and Photoreactions of Fluorine-Substituted Benzyl
 Muconates in the Crystals
;
_journal_issue 2
_journal_name_full 'Crystal Growth &amp; Design'
_journal_page_first 377
_journal_paper_doi 10.1021/cg060643b
_journal_volume 7
_journal_year 2007
_chemical_formula_moiety 'C20 H14 F4 O4 '
_chemical_formula_sum 'C20 H14 F4 O4'
_chemical_formula_weight 394.31
_chemical_name_systematic
; 
 ? 
;
_space_group_IT_number 14
_symmetry_cell_setting monoclinic
_symmetry_space_group_name_Hall '-P 2yab'
_symmetry_space_group_name_H-M 'P 1 21/a 1'
_atom_sites_solution_hydrogens geom
_atom_sites_solution_primary direct
_atom_sites_solution_secondary difmap
_audit_creation_method SHELXL-97
_cell_angle_alpha 90.00
_cell_angle_beta 98.82
_cell_angle_gamma 90.00
_cell_formula_units_Z 2
_cell_length_a 19.165(3)
_cell_length_b 8.2749(13)
_cell_length_c 5.4329(8)
_cell_measurement_reflns_used 4526
_cell_measurement_temperature 203(2)
_cell_measurement_theta_max 27.3
_cell_measurement_theta_min 3.8
_cell_volume 851.4(2)
_computing_cell_refinement PROCESS-AUTO
_computing_data_collection PROCESS-AUTO
_computing_data_reduction CrystalStructure
_computing_publication_material 'CrystalStructure 3.7.0'
_computing_structure_refinement 'SHELXL-97 (Sheldrick, 1997)'
_computing_structure_solution SIR92
_diffrn_ambient_temperature 203(2)
_diffrn_detector_area_resol_mean 10.00
_diffrn_measured_fraction_theta_full 0.998
_diffrn_measured_fraction_theta_max 0.998
_diffrn_measurement_device_type 'Rigaku RAXIS-RAPID'
_diffrn_measurement_method \w
_diffrn_radiation_monochromator graphite
_diffrn_radiation_source 'fine-focus sealed tube'
_diffrn_radiation_type MoK\a
_diffrn_radiation_wavelength 0.71075
_diffrn_reflns_av_R_equivalents 0.0448
_diffrn_reflns_av_sigmaI/netI 0.0348
_diffrn_reflns_limit_h_max 24
_diffrn_reflns_limit_h_min -24
_diffrn_reflns_limit_k_max 10
_diffrn_reflns_limit_k_min -10
_diffrn_reflns_limit_l_max 7
_diffrn_reflns_limit_l_min -6
_diffrn_reflns_number 7868
_diffrn_reflns_theta_full 27.48
_diffrn_reflns_theta_max 27.48
_diffrn_reflns_theta_min 3.27
_exptl_absorpt_coefficient_mu 0.135
_exptl_absorpt_correction_T_max 0.9866
_exptl_absorpt_correction_T_min 0.9417
_exptl_absorpt_correction_type none
_exptl_crystal_colour colorless
_exptl_crystal_density_diffrn 1.538
_exptl_crystal_density_method 'not measured'
_exptl_crystal_description block
_exptl_crystal_F_000 404
_exptl_crystal_size_max 0.45
_exptl_crystal_size_mid 0.25
_exptl_crystal_size_min 0.10
_refine_diff_density_max 0.183
_refine_diff_density_min -0.220
_refine_diff_density_rms 0.038
_refine_ls_extinction_method none
_refine_ls_goodness_of_fit_ref 1.037
_refine_ls_hydrogen_treatment constr
_refine_ls_matrix_type full
_refine_ls_number_parameters 128
_refine_ls_number_reflns 1940
_refine_ls_number_restraints 0
_refine_ls_restrained_S_all 1.037
_refine_ls_R_factor_all 0.0608
_refine_ls_R_factor_gt 0.0370
_refine_ls_shift/su_max 0.000
_refine_ls_shift/su_mean 0.000
_refine_ls_structure_factor_coef Fsqd
_refine_ls_weighting_details 'calc w=1/[\s^2^(Fo^2^)+(0.0493P)^2^+0.0119P] where P=(Fo^2^+2Fc^2^)/3'
_refine_ls_weighting_scheme calc
_refine_ls_wR_factor_gt 0.0854
_refine_ls_wR_factor_ref 0.0916
_reflns_number_gt 1394
_reflns_number_total 1940
_reflns_threshold_expression >2sigma(I)
_cod_data_source_file cg060643bsi20060925_055533.cif
_cod_data_source_block (E,E)-2
_cod_database_code 4503993

loop_
_symmetry_equiv_pos_as_xyz
'x, y, z'
'-x+1/2, y+1/2, -z'
'-x, -y, -z'
'x-1/2, -y-1/2, z'

loop_
_atom_site_label
_atom_site_type_symbol
_atom_site_fract_x
_atom_site_fract_y
_atom_site_fract_z
_atom_site_U_iso_or_equiv
_atom_site_adp_type
_atom_site_occupancy
_atom_site_symmetry_multiplicity
_atom_site_calc_flag
_atom_site_refinement_flags
F6 F 0.76868(4) 0.04771(11) 0.50636(14) 0.0479(3) Uani 1 1 d .
F10 F 0.82662(5) 0.34094(10) -0.17107(16) 0.0511(3) Uani 1 1 d .
O1 O 0.58192(5) 0.20613(13) 0.05362(18) 0.0435(3) Uani 1 1 d .
O2 O 0.68386(5) 0.17999(11) -0.09943(16) 0.0337(2) Uani 1 1 d .
C1 C 0.61403(7) 0.16149(15) -0.1085(2) 0.0301(3) Uani 1 1 d .
C2 C 0.58352(7) 0.08216(16) -0.3423(2) 0.0343(3) Uani 1 1 d .
H2 H 0.6125 0.0618 -0.4636 0.041 Uiso 1 1 calc R
C3 C 0.51623(7) 0.03846(16) -0.3868(2) 0.0335(3) Uani 1 1 d .
H3 H 0.4880 0.0589 -0.2631 0.040 Uiso 1 1 calc R
C4 C 0.72109(7) 0.26298(17) 0.1173(2) 0.0324(3) Uani 1 1 d .
H4A H 0.6972 0.2447 0.2620 0.039 Uiso 1 1 calc R
H4B H 0.7223 0.3795 0.0859 0.039 Uiso 1 1 calc R
C5 C 0.79416(7) 0.19653(15) 0.1648(2) 0.0277(3) Uani 1 1 d .
C6 C 0.81590(7) 0.08948(16) 0.3566(2) 0.0330(3) Uani 1 1 d .
C7 C 0.88223(8) 0.02347(18) 0.4033(3) 0.0431(4) Uani 1 1 d .
H7 H 0.8948 -0.0488 0.5362 0.052 Uiso 1 1 calc R
C8 C 0.92996(8) 0.06665(19) 0.2488(3) 0.0469(4) Uani 1 1 d .
H8 H 0.9757 0.0223 0.2766 0.056 Uiso 1 1 calc R
C9 C 0.91208(7) 0.17309(19) 0.0552(3) 0.0441(4) Uani 1 1 d .
H9 H 0.9449 0.2024 -0.0490 0.053 Uiso 1 1 calc R
C10 C 0.84499(7) 0.23513(16) 0.0188(2) 0.0338(3) Uani 1 1 d .

loop_
_atom_site_aniso_label
_atom_site_aniso_U_11
_atom_site_aniso_U_22
_atom_site_aniso_U_33
_atom_site_aniso_U_23
_atom_site_aniso_U_13
_atom_site_aniso_U_12
F6 0.0456(5) 0.0609(6) 0.0385(4) 0.0113(4) 0.0107(4) -0.0015(4)
F10 0.0597(6) 0.0454(5) 0.0508(5) 0.0121(4) 0.0168(4) -0.0039(4)
O1 0.0281(5) 0.0627(7) 0.0409(5) -0.0074(5) 0.0092(4) -0.0012(4)
O2 0.0226(5) 0.0453(6) 0.0324(5) -0.0088(4) 0.0021(4) -0.0022(4)
C1 0.0234(6) 0.0332(7) 0.0333(6) 0.0048(6) 0.0032(5) -0.0001(5)
C2 0.0277(7) 0.0426(8) 0.0324(7) 0.0011(6) 0.0040(5) -0.0013(6)
C3 0.0269(7) 0.0383(8) 0.0345(7) 0.0022(6) 0.0019(5) -0.0003(6)
C4 0.0282(7) 0.0373(7) 0.0303(6) -0.0066(6) 0.0001(5) 0.0010(6)
C5 0.0239(6) 0.0286(6) 0.0297(6) -0.0078(5) 0.0006(5) -0.0043(5)
C6 0.0305(7) 0.0386(7) 0.0290(6) -0.0046(6) 0.0022(5) -0.0044(6)
C7 0.0390(8) 0.0483(9) 0.0378(8) -0.0026(7) -0.0077(6) 0.0068(7)
C8 0.0248(7) 0.0606(10) 0.0523(9) -0.0156(8) -0.0038(7) 0.0060(7)
C9 0.0293(8) 0.0530(10) 0.0524(9) -0.0103(8) 0.0141(7) -0.0105(7)
C10 0.0348(7) 0.0305(7) 0.0360(7) -0.0022(6) 0.0054(6) -0.0065(6)

loop_
_atom_type_symbol
_atom_type_description
_atom_type_scat_dispersion_real
_atom_type_scat_dispersion_imag
_atom_type_scat_source
C C 0.0033 0.0016 'International Tables Vol C Tables 4.2.6.8 and 6.1.1.4'
H H 0.0000 0.0000 'International Tables Vol C Tables 4.2.6.8 and 6.1.1.4'
O O 0.0106 0.0060 'International Tables Vol C Tables 4.2.6.8 and 6.1.1.4'
F F 0.0171 0.0103 'International Tables Vol C Tables 4.2.6.8 and 6.1.1.4'

loop_
_geom_angle_atom_site_label_1
_geom_angle_atom_site_label_2
_geom_angle_atom_site_label_3
_geom_angle
_geom_angle_site_symmetry_1
_geom_angle_site_symmetry_3
C1 O2 C4 116.6(7) . .
O1 C1 O2 123.8(6) . .
O1 C1 C2 126.0(2) . .
O2 C1 C2 110.2(8) . .
C3 C2 C1 121.8(8) . .
C3 C2 H2 119.1 . .
C1 C2 H2 119.1 . .
C2 C3 C3 123.9(7) . 3_654
C2 C3 H3 118.1 . .
C3 C3 H3 118.1 3_654 .
O2 C4 C5 107.3(7) . .
O2 C4 H4A 110.2 . .
C5 C4 H4A 110.2 . .
O2 C4 H4B 110.2 . .
C5 C4 H4B 110.2 . .
H4A C4 H4B 108.5 . .
C6 C5 C10 115.0(3) . .
C6 C5 C4 122.3(7) . .
C10 C5 C4 122.7(4) . .
F6 C6 C7 118.3(4) . .
F6 C6 C5 117.7(3) . .
C7 C6 C5 124.0(6) . .
C6 C7 C8 117.8(4) . .
C6 C7 H7 121.1 . .
C8 C7 H7 121.1 . .
C9 C8 C7 121.4(3) . .
C9 C8 H8 119.3 . .
C7 C8 H8 119.3 . .
C10 C9 C8 118.0(7) . .
C10 C9 H9 121.0 . .
C8 C9 H9 121.0 . .
F10 C10 C9 118.6(7) . .
F10 C10 C5 117.4(3) . .
C9 C10 C5 123.9(4) . .

loop_
_geom_bond_atom_site_label_1
_geom_bond_atom_site_label_2
_geom_bond_distance
_geom_bond_site_symmetry_2
F6 C6 1.352(10) .
F10 C10 1.358(5) .
O1 C1 1.207(8) .
O2 C1 1.3405(17) .
O2 C4 1.452(10) .
C1 C2 1.469(9) .
C2 C3 1.325(4) .
C2 H2 0.9400 .
C3 C3 1.439(10) 3_654
C3 H3 0.9400 .
C4 C5 1.490(5) .
C4 H4A 0.9800 .
C4 H4B 0.9800 .
C5 C6 1.382(6) .
C5 C10 1.384(10) .
C6 C7 1.371(5) .
C7 C8 1.380(10) .
C7 H7 0.9400 .
C8 C9 1.374(5) .
C8 H8 0.9400 .
C9 C10 1.370(4) .
C9 H9 0.9400 .

loop_
_geom_torsion_atom_site_label_1
_geom_torsion_atom_site_label_2
_geom_torsion_atom_site_label_3
_geom_torsion_atom_site_label_4
_geom_torsion
_geom_torsion_site_symmetry_4
C4 O2 C1 O1 -1.75(19) .
C4 O2 C1 C2 177.58(10) .
O1 C1 C2 C3 -6.3(2) .
O2 C1 C2 C3 174.43(13) .
C1 C2 C3 C3 179.56(15) 3_654
C1 O2 C4 C5 149.78(13) .
O2 C4 C5 C6 -104.56(13) .
O2 C4 C5 C10 74.46(15) .
C10 C5 C6 F6 179.70(11) .
C4 C5 C6 F6 -1.21(18) .
C10 C5 C6 C7 -0.35(19) .
C4 C5 C6 C7 178.74(13) .
F6 C6 C7 C8 179.84(12) .
C5 C6 C7 C8 -0.1(2) .
C6 C7 C8 C9 0.4(2) .
C7 C8 C9 C10 -0.3(2) .
C8 C9 C10 F10 179.74(12) .
C8 C9 C10 C5 -0.2(2) .
C6 C5 C10 F10 -179.46(11) .
C4 C5 C10 F10 1.46(18) .
C6 C5 C10 C9 0.53(19) .
C4 C5 C10 C9 -178.56(13) .
